data_1512685
loop_
_publ_author_name
'Ali Akbar Khandar'
'Veysel Turan Yilmaz'
'Ferdinando Costantino'
'Sedat Gumus'
'Seyed Abolfazl Hosseini-Yazdi'
'Ghodrat Mahmoudi'

_publ_section_title
;
 Syntheses, studies and crystal structures of coordination polymers and
 dinuclear complexes of mercury(II) halides and thiocyanate with a
 symmetrical Schiff base ligand
;
_journal_name_full
;
Inorganica Chimica Acta
;
_journal_page_first 36
_journal_page_last 44
_journal_paper_doi 10.1016/j.ica.2012.06.007
_journal_volume 393
_journal_year 2012
_chemical_formula_sum 'C26 H22 Br4 Hg2 N4'
_chemical_formula_weight 1111.30
_space_group_IT_number 2
_symmetry_cell_setting triclinic
_symmetry_space_group_name_Hall '-P 1'
_symmetry_space_group_name_H-M 'P -1'
_atom_sites_solution_hydrogens geom
_atom_sites_solution_primary direct
_atom_sites_solution_secondary difmap
_cell_angle_alpha 72.741(2)
_cell_angle_beta 74.953(2)
_cell_angle_gamma 72.897(2)
_cell_formula_units_Z 2
_cell_length_a 10.4135(18)
_cell_length_b 11.274(2)
_cell_length_c 13.233(2)
_cell_measurement_reflns_used 6540
_cell_measurement_temperature 100(2)
_cell_measurement_theta_max 30.7945
_cell_measurement_theta_min 2.2265
_cell_volume 1392.5(4)
_computing_cell_refinement 'Apex2 v2009.7-0'
_computing_data_collection 'Apex2 v2009.7-0 (Bruker, 2009)'
_computing_data_reduction 'Apex2 v2009.7-0'
_computing_molecular_graphics 'SHELXTL 6.14'
_computing_publication_material 'SHELXTL 6.14'
_computing_structure_refinement 'SHELXTL 6.14'
_computing_structure_solution 'SHELXTL 6.14 (Bruker, 2000-2003; Sheldrick, 2008)'
_diffrn_ambient_temperature 100(2)
_diffrn_measured_fraction_theta_full 0.991
_diffrn_measured_fraction_theta_max 0.991
_diffrn_measurement_device_type 'Bruker AXS SMART APEX CCD diffractometer'
_diffrn_measurement_method '\w scans'
_diffrn_radiation_monochromator graphite
_diffrn_radiation_source 'fine-focus sealed tube'
_diffrn_radiation_type MoK\a
_diffrn_radiation_wavelength 0.71073
_diffrn_reflns_av_R_equivalents 0.0320
_diffrn_reflns_av_sigmaI/netI 0.0446
_diffrn_reflns_limit_h_max 13
_diffrn_reflns_limit_h_min -13
_diffrn_reflns_limit_k_max 15
_diffrn_reflns_limit_k_min -15
_diffrn_reflns_limit_l_max 17
_diffrn_reflns_limit_l_min -17
_diffrn_reflns_number 14852
_diffrn_reflns_theta_full 28.28
_diffrn_reflns_theta_max 28.28
_diffrn_reflns_theta_min 1.64
_diffrn_standards_number 0
_exptl_absorpt_coefficient_mu 16.774
_exptl_absorpt_correction_T_max 0.7463
_exptl_absorpt_correction_T_min 0.2867
_exptl_absorpt_correction_type multi-scan
_exptl_absorpt_process_details 'Apex2  v2009.7-0 (Bruker, 2009)'
_exptl_crystal_colour colourless
_exptl_crystal_density_diffrn 2.650
_exptl_crystal_density_method 'not measured'
_exptl_crystal_description block
_exptl_crystal_F_000 1012
_exptl_crystal_size_max 0.35
_exptl_crystal_size_mid 0.29
_exptl_crystal_size_min 0.20
_refine_diff_density_max 3.143
_refine_diff_density_min -1.973
_refine_diff_density_rms 0.222
_refine_ls_extinction_method none
_refine_ls_goodness_of_fit_ref 1.037
_refine_ls_hydrogen_treatment constr
_refine_ls_matrix_type full
_refine_ls_number_parameters 326
_refine_ls_number_reflns 6830
_refine_ls_number_restraints 0
_refine_ls_restrained_S_all 1.037
_refine_ls_R_factor_all 0.0387
_refine_ls_R_factor_gt 0.0324
_refine_ls_shift/su_max 0.001
_refine_ls_shift/su_mean 0.000
_refine_ls_structure_factor_coef Fsqd
_refine_ls_weighting_details 'calc w=1/[\s^2^(Fo^2^)+(0.0235P)^2^+12.9382P] where P=(Fo^2^+2Fc^2^)/3'
_refine_ls_weighting_scheme calc
_refine_ls_wR_factor_gt 0.0787
_refine_ls_wR_factor_ref 0.0813
_reflns_number_gt 5994
_reflns_number_total 6830
_reflns_threshold_expression I>2\s(I)
_cod_data_source_file ICA-2013-394-36-44-3.cif
_cod_data_source_block 3
_cod_original_sg_symbol_H-M P-1
_cod_database_code 1512685

loop_
_symmetry_equiv_pos_as_xyz
'x, y, z'
'-x, -y, -z'

loop_
_atom_site_label
_atom_site_type_symbol
_atom_site_fract_x
_atom_site_fract_y
_atom_site_fract_z
_atom_site_U_iso_or_equiv
_atom_site_adp_type
_atom_site_occupancy
_atom_site_symmetry_multiplicity
_atom_site_calc_flag
_atom_site_refinement_flags
Br1 Br 0.38584(7) 0.14116(6) 0.06365(5) 0.02124(13) Uani 1 1 d .
Br2 Br 0.35675(7) 0.33515(6) 0.33658(6) 0.02501(14) Uani 1 1 d .
Br3 Br 0.11900(7) 0.06957(6) 0.34436(5) 0.02309(14) Uani 1 1 d .
Br4 Br 0.27944(7) -0.23575(6) 0.59686(6) 0.02497(14) Uani 1 1 d .
C1 C -0.0392(6) 0.3978(6) 0.1970(5) 0.0131(11) Uani 1 1 d .
H1 H -0.0379 0.3133 0.2395 0.016 Uiso 1 1 calc R
C2 C -0.1642(6) 0.4795(6) 0.1771(5) 0.0140(11) Uani 1 1 d .
H2 H -0.2469 0.4519 0.2069 0.017 Uiso 1 1 calc R
C3 C -0.1657(6) 0.6015(6) 0.1133(5) 0.0144(11) Uani 1 1 d .
H3 H -0.2491 0.6586 0.0967 0.017 Uiso 1 1 calc R
C4 C -0.0431(6) 0.6384(6) 0.0739(4) 0.0131(11) Uani 1 1 d .
H4 H -0.0418 0.7219 0.0302 0.016 Uiso 1 1 calc R
C5 C 0.0775(6) 0.5539(5) 0.0982(4) 0.0118(11) Uani 1 1 d .
C6 C 0.2110(6) 0.5921(6) 0.0600(5) 0.0142(11) Uani 1 1 d .
C7 C 0.2055(6) 0.7324(6) 0.0146(5) 0.0149(11) Uani 1 1 d .
C8 C 0.2392(8) 0.7811(7) -0.0954(5) 0.0244(14) Uani 1 1 d .
H8 H 0.2641 0.7265 -0.1433 0.029 Uiso 1 1 calc R
C9 C 0.2363(8) 0.9096(7) -0.1349(6) 0.0281(16) Uani 1 1 d .
H9 H 0.2579 0.9434 -0.2104 0.034 Uiso 1 1 calc R
C10 C 0.2023(7) 0.9895(6) -0.0655(6) 0.0255(15) Uani 1 1 d .
H10 H 0.2018 1.0776 -0.0935 0.031 Uiso 1 1 calc R
C11 C 0.1688(7) 0.9414(6) 0.0450(6) 0.0231(14) Uani 1 1 d .
H11 H 0.1460 0.9959 0.0929 0.028 Uiso 1 1 calc R
C12 C 0.1689(6) 0.8130(6) 0.0843(5) 0.0171(12) Uani 1 1 d .
H12 H 0.1438 0.7797 0.1596 0.020 Uiso 1 1 calc R
N2 N 0.3204(5) 0.5046(5) 0.0705(4) 0.0172(10) Uani 1 1 d .
C13 C 0.4558(7) 0.5331(7) 0.0439(6) 0.0230(14) Uani 1 1 d .
H13A H 0.4983 0.5020 0.1086 0.028 Uiso 1 1 calc R
H13B H 0.4469 0.6265 0.0184 0.028 Uiso 1 1 calc R
C14 C -0.0588(7) 0.2465(7) 0.5827(6) 0.0233(14) Uani 1 1 d .
H14 H -0.1128 0.2040 0.5643 0.028 Uiso 1 1 calc R
C15 C -0.1177(6) 0.3660(6) 0.6016(5) 0.0188(12) Uani 1 1 d .
H15 H -0.2091 0.4076 0.5926 0.023 Uiso 1 1 calc R
C16 C -0.0417(6) 0.4242(6) 0.6338(5) 0.0182(12) Uani 1 1 d .
H16 H -0.0808 0.5057 0.6494 0.022 Uiso 1 1 calc R
C17 C 0.0927(6) 0.3631(6) 0.6433(5) 0.0153(11) Uani 1 1 d .
H17 H 0.1451 0.4009 0.6682 0.018 Uiso 1 1 calc R
C18 C 0.1501(6) 0.2462(6) 0.6161(4) 0.0129(11) Uani 1 1 d .
C19 C 0.2977(6) 0.1797(6) 0.6127(5) 0.0135(11) Uani 1 1 d .
C20 C 0.3853(6) 0.2333(6) 0.6517(5) 0.0126(11) Uani 1 1 d .
C21 C 0.4008(6) 0.3582(6) 0.6068(5) 0.0156(11) Uani 1 1 d .
H21 H 0.3562 0.4105 0.5491 0.019 Uiso 1 1 calc R
C22 C 0.4818(6) 0.4067(6) 0.6463(5) 0.0169(12) Uani 1 1 d .
H22 H 0.4913 0.4920 0.6162 0.020 Uiso 1 1 calc R
C23 C 0.5487(6) 0.3290(6) 0.7305(5) 0.0189(13) Uani 1 1 d .
H23 H 0.6033 0.3618 0.7579 0.023 Uiso 1 1 calc R
C24 C 0.5354(6) 0.2045(6) 0.7738(5) 0.0174(12) Uani 1 1 d .
H24 H 0.5819 0.1517 0.8304 0.021 Uiso 1 1 calc R
C25 C 0.4552(6) 0.1572(6) 0.7353(5) 0.0163(12) Uani 1 1 d .
H25 H 0.4468 0.0715 0.7656 0.020 Uiso 1 1 calc R
C26 C 0.4812(6) 0.0108(6) 0.5578(5) 0.0142(11) Uani 1 1 d .
H26A H 0.4936 -0.0722 0.6115 0.017 Uiso 1 1 calc R
H26B H 0.5406 0.0605 0.5657 0.017 Uiso 1 1 calc R
Hg1 Hg 0.29841(2) 0.28973(2) 0.183068(19) 0.01636(6) Uani 1 1 d .
Hg2 Hg 0.17001(2) -0.00286(2) 0.53990(2) 0.01973(7) Uani 1 1 d .
N1 N 0.0790(5) 0.4338(4) 0.1585(4) 0.0107(9) Uani 1 1 d .
N3 N 0.0706(6) 0.1880(5) 0.5893(4) 0.0187(11) Uani 1 1 d .
N4 N 0.3384(5) 0.0810(5) 0.5743(4) 0.0131(9) Uani 1 1 d .

loop_
_atom_site_aniso_label
_atom_site_aniso_U_11
_atom_site_aniso_U_22
_atom_site_aniso_U_33
_atom_site_aniso_U_23
_atom_site_aniso_U_13
_atom_site_aniso_U_12
Br1 0.0287(3) 0.0148(3) 0.0179(3) -0.0056(2) -0.0036(2) -0.0006(2)
Br2 0.0279(3) 0.0216(3) 0.0283(3) -0.0083(3) -0.0123(3) -0.0013(3)
Br3 0.0200(3) 0.0239(3) 0.0226(3) -0.0019(2) -0.0061(2) -0.0030(2)
Br4 0.0201(3) 0.0191(3) 0.0316(3) -0.0001(3) -0.0051(3) -0.0044(2)
C1 0.014(3) 0.013(3) 0.013(3) -0.003(2) -0.003(2) -0.004(2)
C2 0.010(3) 0.019(3) 0.014(3) -0.008(2) 0.003(2) -0.006(2)
C3 0.011(3) 0.015(3) 0.015(3) -0.006(2) -0.003(2) 0.001(2)
C4 0.015(3) 0.013(3) 0.011(3) -0.002(2) -0.003(2) -0.004(2)
C5 0.011(3) 0.016(3) 0.009(2) -0.004(2) 0.002(2) -0.005(2)
C6 0.016(3) 0.014(3) 0.012(3) -0.005(2) 0.004(2) -0.007(2)
C7 0.014(3) 0.011(3) 0.018(3) 0.000(2) -0.002(2) -0.005(2)
C8 0.035(4) 0.023(3) 0.019(3) -0.005(3) 0.001(3) -0.018(3)
C9 0.037(4) 0.028(4) 0.021(3) 0.005(3) -0.003(3) -0.022(3)
C10 0.025(4) 0.013(3) 0.037(4) 0.002(3) -0.007(3) -0.009(3)
C11 0.013(3) 0.021(3) 0.036(4) -0.014(3) 0.003(3) -0.005(2)
C12 0.017(3) 0.015(3) 0.017(3) -0.004(2) -0.001(2) -0.003(2)
N2 0.008(2) 0.013(2) 0.027(3) -0.006(2) 0.004(2) -0.0036(19)
C13 0.016(3) 0.022(3) 0.031(4) -0.011(3) 0.004(3) -0.008(3)
C14 0.020(3) 0.023(3) 0.032(4) -0.006(3) -0.011(3) -0.008(3)
C15 0.009(3) 0.019(3) 0.024(3) 0.000(2) -0.003(2) -0.001(2)
C16 0.016(3) 0.018(3) 0.016(3) -0.004(2) 0.000(2) 0.000(2)
C17 0.014(3) 0.021(3) 0.014(3) -0.007(2) -0.002(2) -0.004(2)
C18 0.013(3) 0.015(3) 0.011(3) -0.002(2) -0.003(2) -0.003(2)
C19 0.014(3) 0.014(3) 0.012(3) 0.002(2) -0.004(2) -0.005(2)
C20 0.009(3) 0.015(3) 0.013(3) -0.006(2) 0.000(2) -0.002(2)
C21 0.014(3) 0.014(3) 0.016(3) 0.000(2) -0.003(2) -0.002(2)
C22 0.013(3) 0.014(3) 0.023(3) -0.005(2) 0.000(2) -0.006(2)
C23 0.014(3) 0.026(3) 0.020(3) -0.011(3) 0.003(2) -0.009(3)
C24 0.019(3) 0.018(3) 0.014(3) -0.003(2) -0.002(2) -0.005(2)
C25 0.016(3) 0.017(3) 0.013(3) -0.004(2) 0.001(2) -0.003(2)
C26 0.010(3) 0.016(3) 0.016(3) -0.007(2) -0.001(2) 0.000(2)
Hg1 0.01324(11) 0.01467(11) 0.02155(12) -0.00847(9) -0.00207(9) -0.00073(8)
Hg2 0.01831(13) 0.01596(12) 0.02801(13) -0.00763(9) -0.01020(10) -0.00112(9)
N1 0.009(2) 0.010(2) 0.012(2) -0.0033(17) -0.0003(18) -0.0006(18)
N3 0.020(3) 0.015(3) 0.023(3) -0.008(2) -0.009(2) 0.001(2)
N4 0.010(2) 0.015(2) 0.012(2) -0.0028(18) -0.0006(18) 0.0001(19)

loop_
_atom_type_symbol
_atom_type_description
_atom_type_scat_dispersion_real
_atom_type_scat_dispersion_imag
_atom_type_scat_source
C C 0.0033 0.0016 'International Tables Vol C Tables 4.2.6.8 and 6.1.1.4'
H H 0.0000 0.0000 'International Tables Vol C Tables 4.2.6.8 and 6.1.1.4'
N N 0.0061 0.0033 'International Tables Vol C Tables 4.2.6.8 and 6.1.1.4'
Br Br -0.2901 2.4595 'International Tables Vol C Tables 4.2.6.8 and 6.1.1.4'
Hg Hg -2.3894 9.2266 'International Tables Vol C Tables 4.2.6.8 and 6.1.1.4'

loop_
_geom_angle_atom_site_label_1
_geom_angle_atom_site_label_2
_geom_angle_atom_site_label_3
_geom_angle
_geom_angle_site_symmetry_1
_geom_angle_site_symmetry_3
N1 C1 C2 122.5(5) . .
N1 C1 H1 118.8 . .
C2 C1 H1 118.8 . .
C3 C2 C1 118.8(5) . .
C3 C2 H2 120.6 . .
C1 C2 H2 120.6 . .
C2 C3 C4 118.5(5) . .
C2 C3 H3 120.8 . .
C4 C3 H3 120.8 . .
C5 C4 C3 120.1(5) . .
C5 C4 H4 119.9 . .
C3 C4 H4 119.9 . .
N1 C5 C4 121.2(5) . .
N1 C5 C6 117.4(5) . .
C4 C5 C6 121.5(5) . .
N2 C6 C5 118.0(5) . .
N2 C6 C7 125.0(5) . .
C5 C6 C7 117.0(5) . .
C8 C7 C12 119.9(6) . .
C8 C7 C6 120.6(5) . .
C12 C7 C6 119.4(5) . .
C9 C8 C7 119.6(6) . .
C9 C8 H8 120.2 . .
C7 C8 H8 120.2 . .
C8 C9 C10 120.6(6) . .
C8 C9 H9 119.7 . .
C10 C9 H9 119.7 . .
C9 C10 C11 120.2(6) . .
C9 C10 H10 119.9 . .
C11 C10 H10 119.9 . .
C12 C11 C10 119.1(6) . .
C12 C11 H11 120.4 . .
C10 C11 H11 120.4 . .
C11 C12 C7 120.6(6) . .
C11 C12 H12 119.7 . .
C7 C12 H12 119.7 . .
C6 N2 C13 122.3(5) . .
C6 N2 Hg1 118.0(4) . .
C13 N2 Hg1 117.6(4) . .
N2 C13 C13 108.4(7) . 2_665
N2 C13 H13A 110.0 . .
C13 C13 H13A 110.0 2_665 .
N2 C13 H13B 110.0 . .
C13 C13 H13B 110.0 2_665 .
H13A C13 H13B 108.4 . .
N3 C14 C15 122.5(6) . .
N3 C14 H14 118.8 . .
C15 C14 H14 118.8 . .
C16 C15 C14 118.6(6) . .
C16 C15 H15 120.7 . .
C14 C15 H15 120.7 . .
C15 C16 C17 119.5(6) . .
C15 C16 H16 120.3 . .
C17 C16 H16 120.3 . .
C16 C17 C18 119.6(6) . .
C16 C17 H17 120.2 . .
C18 C17 H17 120.2 . .
N3 C18 C17 119.6(5) . .
N3 C18 C19 117.0(5) . .
C17 C18 C19 123.5(5) . .
N4 C19 C20 125.3(6) . .
N4 C19 C18 116.0(5) . .
C20 C19 C18 118.7(5) . .
C21 C20 C25 118.6(5) . .
C21 C20 C19 121.6(5) . .
C25 C20 C19 119.8(5) . .
C20 C21 C22 120.3(6) . .
C20 C21 H21 119.8 . .
C22 C21 H21 119.8 . .
C21 C22 C23 119.7(6) . .
C21 C22 H22 120.2 . .
C23 C22 H22 120.2 . .
C24 C23 C22 120.1(6) . .
C24 C23 H23 119.9 . .
C22 C23 H23 119.9 . .
C25 C24 C23 120.1(6) . .
C25 C24 H24 119.9 . .
C23 C24 H24 119.9 . .
C24 C25 C20 121.1(6) . .
C24 C25 H25 119.4 . .
C20 C25 H25 119.4 . .
N4 C26 C26 107.4(6) . 2_656
N4 C26 H26A 110.2 . .
C26 C26 H26A 110.2 2_656 .
N4 C26 H26B 110.2 . .
C26 C26 H26B 110.2 2_656 .
H26A C26 H26B 108.5 . .
N1 Hg1 Br1 114.45(11) . .
N1 Hg1 N2 67.56(16) . .
Br1 Hg1 N2 107.16(12) . .
N1 Hg1 Br2 105.39(11) . .
Br1 Hg1 Br2 140.02(3) . .
N2 Hg1 Br2 90.56(13) . .
N3 Hg2 N4 69.03(18) . .
N3 Hg2 Br4 147.31(14) . .
N4 Hg2 Br4 98.02(12) . .
N3 Hg2 Br3 98.18(13) . .
N4 Hg2 Br3 117.55(12) . .
Br4 Hg2 Br3 114.21(2) . .
C1 N1 C5 118.9(5) . .
C1 N1 Hg1 123.0(4) . .
C5 N1 Hg1 118.0(4) . .
C14 N3 C18 120.0(5) . .
C14 N3 Hg2 120.9(4) . .
C18 N3 Hg2 118.8(4) . .
C19 N4 C26 122.9(5) . .
C19 N4 Hg2 118.6(4) . .
C26 N4 Hg2 118.4(4) . .

loop_
_geom_bond_atom_site_label_1
_geom_bond_atom_site_label_2
_geom_bond_distance
_geom_bond_site_symmetry_2
Br1 Hg1 2.4613(7) .
Br2 Hg1 2.4899(8) .
Br3 Hg2 2.6171(8) .
Br4 Hg2 2.5044(8) .
C1 N1 1.335(7) .
C1 C2 1.394(8) .
C1 H1 0.9500 .
C2 C3 1.381(8) .
C2 H2 0.9500 .
C3 C4 1.383(8) .
C3 H3 0.9500 .
C4 C5 1.383(8) .
C4 H4 0.9500 .
C5 N1 1.350(7) .
C5 C6 1.494(8) .
C6 N2 1.277(8) .
C6 C7 1.505(8) .
C7 C8 1.385(9) .
C7 C12 1.390(8) .
C8 C9 1.380(9) .
C8 H8 0.9500 .
C9 C10 1.384(10) .
C9 H9 0.9500 .
C10 C11 1.389(10) .
C10 H10 0.9500 .
C11 C12 1.386(9) .
C11 H11 0.9500 .
C12 H12 0.9500 .
N2 C13 1.468(8) .
N2 Hg1 2.480(5) .
C13 C13 1.519(13) 2_665
C13 H13A 0.9900 .
C13 H13B 0.9900 .
C14 N3 1.328(8) .
C14 C15 1.375(9) .
C14 H14 0.9500 .
C15 C16 1.373(9) .
C15 H15 0.9500 .
C16 C17 1.386(9) .
C16 H16 0.9500 .
C17 C18 1.389(8) .
C17 H17 0.9500 .
C18 N3 1.361(8) .
C18 C19 1.494(8) .
C19 N4 1.273(8) .
C19 C20 1.489(8) .
C20 C21 1.396(8) .
C20 C25 1.407(8) .
C21 C22 1.397(8) .
C21 H21 0.9500 .
C22 C23 1.400(9) .
C22 H22 0.9500 .
C23 C24 1.383(9) .
C23 H23 0.9500 .
C24 C25 1.374(9) .
C24 H24 0.9500 .
C25 H25 0.9500 .
C26 N4 1.458(7) .
C26 C26 1.551(11) 2_656
C26 H26A 0.9900 .
C26 H26B 0.9900 .
Hg1 N1 2.420(5) .
Hg2 N3 2.302(5) .
Hg2 N4 2.413(5) .

loop_
_geom_torsion_atom_site_label_1
_geom_torsion_atom_site_label_2
_geom_torsion_atom_site_label_3
_geom_torsion_atom_site_label_4
_geom_torsion
_geom_torsion_site_symmetry_1
_geom_torsion_site_symmetry_4
N1 C1 C2 C3 1.4(9) . .
C1 C2 C3 C4 -1.6(8) . .
C2 C3 C4 C5 0.4(8) . .
C3 C4 C5 N1 1.2(8) . .
C3 C4 C5 C6 -178.0(5) . .
N1 C5 C6 N2 11.6(8) . .
C4 C5 C6 N2 -169.2(6) . .
N1 C5 C6 C7 -166.8(5) . .
C4 C5 C6 C7 12.4(8) . .
N2 C6 C7 C8 76.8(9) . .
C5 C6 C7 C8 -105.0(7) . .
N2 C6 C7 C12 -101.9(8) . .
C5 C6 C7 C12 76.4(7) . .
C12 C7 C8 C9 0.1(10) . .
C6 C7 C8 C9 -178.6(6) . .
C7 C8 C9 C10 1.1(11) . .
C8 C9 C10 C11 -0.8(11) . .
C9 C10 C11 C12 -0.5(10) . .
C10 C11 C12 C7 1.6(10) . .
C8 C7 C12 C11 -1.4(10) . .
C6 C7 C12 C11 177.2(6) . .
C5 C6 N2 C13 -174.9(5) . .
C7 C6 N2 C13 3.4(10) . .
C5 C6 N2 Hg1 -11.4(7) . .
C7 C6 N2 Hg1 166.8(4) . .
C6 N2 C13 C13 -120.1(8) . 2_665
Hg1 N2 C13 C13 76.4(8) . 2_665
N3 C14 C15 C16 -3.4(10) . .
C14 C15 C16 C17 1.9(9) . .
C15 C16 C17 C18 2.5(9) . .
C16 C17 C18 N3 -5.6(9) . .
C16 C17 C18 C19 173.4(5) . .
N3 C18 C19 N4 6.9(8) . .
C17 C18 C19 N4 -172.1(5) . .
N3 C18 C19 C20 -174.1(5) . .
C17 C18 C19 C20 6.9(8) . .
N4 C19 C20 C21 121.1(7) . .
C18 C19 C20 C21 -57.8(8) . .
N4 C19 C20 C25 -58.5(8) . .
C18 C19 C20 C25 122.5(6) . .
C25 C20 C21 C22 -1.5(9) . .
C19 C20 C21 C22 178.9(5) . .
C20 C21 C22 C23 0.7(9) . .
C21 C22 C23 C24 0.4(9) . .
C22 C23 C24 C25 -0.8(9) . .
C23 C24 C25 C20 0.0(9) . .
C21 C20 C25 C24 1.1(9) . .
C19 C20 C25 C24 -179.2(6) . .
C6 N2 Hg1 N1 6.2(4) . .
C13 N2 Hg1 N1 170.5(5) . .
C6 N2 Hg1 Br1 116.2(4) . .
C13 N2 Hg1 Br1 -79.6(4) . .
C6 N2 Hg1 Br2 -100.2(5) . .
C13 N2 Hg1 Br2 64.0(4) . .
C2 C1 N1 C5 0.1(8) . .
C2 C1 N1 Hg1 -176.2(4) . .
C4 C5 N1 C1 -1.5(8) . .
C6 C5 N1 C1 177.7(5) . .
C4 C5 N1 Hg1 175.1(4) . .
C6 C5 N1 Hg1 -5.7(6) . .
Br1 Hg1 N1 C1 77.3(4) . .
N2 Hg1 N1 C1 176.6(5) . .
Br2 Hg1 N1 C1 -99.3(4) . .
Br1 Hg1 N1 C5 -99.1(4) . .
N2 Hg1 N1 C5 0.2(4) . .
Br2 Hg1 N1 C5 84.3(4) . .
C15 C14 N3 C18 0.4(10) . .
C15 C14 N3 Hg2 -173.6(5) . .
C17 C18 N3 C14 4.1(9) . .
C19 C18 N3 C14 -174.9(6) . .
C17 C18 N3 Hg2 178.3(4) . .
C19 C18 N3 Hg2 -0.7(7) . .
N4 Hg2 N3 C14 171.4(6) . .
Br4 Hg2 N3 C14 -117.3(5) . .
Br3 Hg2 N3 C14 54.9(5) . .
N4 Hg2 N3 C18 -2.7(4) . .
Br4 Hg2 N3 C18 68.6(5) . .
Br3 Hg2 N3 C18 -119.2(4) . .
C20 C19 N4 C26 -3.7(9) . .
C18 C19 N4 C26 175.3(5) . .
C20 C19 N4 Hg2 171.6(4) . .
C18 C19 N4 Hg2 -9.4(6) . .
C26 C26 N4 C19 -131.9(6) 2_656 .
C26 C26 N4 Hg2 52.8(7) 2_656 .
N3 Hg2 N4 C19 6.8(4) . .
Br4 Hg2 N4 C19 -142.1(4) . .
Br3 Hg2 N4 C19 95.2(4) . .
N3 Hg2 N4 C26 -177.7(4) . .
Br4 Hg2 N4 C26 33.4(4) . .
Br3 Hg2 N4 C26 -89.3(4) . .
